data_7039656
loop_
_publ_author_name
'Golla, Upendarrao'
'Adhikary, Amit'
'Mondal, Amit Kumar'
'Tomar, Raghuvir Singh'
'Konar, Sanjit'

_publ_section_title
;
 Synthesis, structure, magnetic and biological activity studies of
 bis-hydrazone derived Cu(ii) and Co(ii) coordination compounds.
;
_journal_issue 29
_journal_name_full 'Dalton transactions (Cambridge, England : 2003)'
_journal_page_first 11849
_journal_page_last 11863
_journal_paper_doi 10.1039/c6dt01496h
_journal_volume 45
_journal_year 2016
_chemical_formula_moiety 'C32 H31 Cu2 N12 O4, 3(Cl O4), H2O'
_chemical_formula_sum 'C32 H33 Cl3 Cu2 N12 O17'
_chemical_formula_weight 1091.15
_space_group_crystal_system monoclinic
_space_group_IT_number 14
_space_group_name_Hall '-P 2yn'
_space_group_name_H-M_alt 'P 1 21/n 1'
_symmetry_space_group_name_Hall '-P 2yn'
_symmetry_space_group_name_H-M 'P 1 21/n 1'
_atom_sites_solution_hydrogens geom
_audit_block_doi 10.5517/cc1j9s0m
_audit_creation_date 2016-06-03
_audit_creation_method
;
Olex2 1.2
(compiled 2015.09.30 svn.r3233 for OlexSys, GUI svn.r5103)
;
_audit_update_record
;
2016-06-18 deposited with the CCDC.
2016-06-23 downloaded from the CCDC.
;
_cell_angle_alpha 90
_cell_angle_beta 107.345(3)
_cell_angle_gamma 90
_cell_formula_units_Z 4
_cell_length_a 16.9852(7)
_cell_length_b 17.3596(8)
_cell_length_c 17.1867(8)
_cell_measurement_reflns_used 6441
_cell_measurement_temperature 120
_cell_measurement_theta_max 25.27
_cell_measurement_theta_min 3.28
_cell_volume 4837.2(4)
_computing_cell_refinement 'Bruker SMART'
_computing_data_collection 'Bruker SMART'
_computing_data_reduction 'Bruker SAINT'
_computing_molecular_graphics 'Olex2 (Dolomanov et al., 2009)'
_computing_publication_material 'Olex2 (Dolomanov et al., 2009)'
_computing_structure_refinement 'XL (Sheldrick, 2008)'
_computing_structure_solution 'SHELXS-97 (Sheldrick, 2008)'
_diffrn_ambient_temperature 120
_diffrn_measured_fraction_theta_full 0.999
_diffrn_measured_fraction_theta_max 0.999
_diffrn_measurement_device_type 'Bruker APEX-II CCD'
_diffrn_measurement_method 'phi and omega scans'
_diffrn_radiation_type MoK\a
_diffrn_radiation_wavelength 0.71073
_diffrn_reflns_av_R_equivalents 0.0428
_diffrn_reflns_av_unetI/netI 0.0270
_diffrn_reflns_Laue_measured_fraction_full 0.672
_diffrn_reflns_Laue_measured_fraction_max 0.999
_diffrn_reflns_limit_h_max 17
_diffrn_reflns_limit_h_min -17
_diffrn_reflns_limit_k_max 18
_diffrn_reflns_limit_k_min -18
_diffrn_reflns_limit_l_max 18
_diffrn_reflns_limit_l_min -18
_diffrn_reflns_number 48914
_diffrn_reflns_point_group_measured_fraction_full 0.672
_diffrn_reflns_point_group_measured_fraction_max 0.999
_diffrn_reflns_theta_full 25.93
_diffrn_reflns_theta_max 25.93
_diffrn_reflns_theta_min 1.479
_exptl_absorpt_coefficient_mu 1.122
_exptl_absorpt_correction_T_max 0.698
_exptl_absorpt_correction_T_min 0.645
_exptl_absorpt_correction_type multi-scan
_exptl_absorpt_process_details multi-scan
_exptl_crystal_colour Brown
_exptl_crystal_density_diffrn 1.501
_exptl_crystal_description Diamond
_exptl_crystal_F_000 2224
_exptl_crystal_size_max 0.40
_exptl_crystal_size_mid 0.36
_exptl_crystal_size_min 0.32
_refine_diff_density_max 0.804
_refine_diff_density_min -0.548
_refine_diff_density_rms 0.064
_refine_ls_extinction_method none
_refine_ls_goodness_of_fit_ref 0.994
_refine_ls_hydrogen_treatment constr
_refine_ls_matrix_type full
_refine_ls_number_parameters 595
_refine_ls_number_reflns 5877
_refine_ls_number_restraints 0
_refine_ls_restrained_S_all 0.994
_refine_ls_R_factor_all 0.0644
_refine_ls_R_factor_gt 0.0508
_refine_ls_shift/su_max 0.000
_refine_ls_shift/su_mean 0.000
_refine_ls_structure_factor_coef Fsqd
_refine_ls_weighting_details 'w=1/[\s^2^(Fo^2^)+(0.0811P)^2^+8.0529P] where P=(Fo^2^+2Fc^2^)/3'
_refine_ls_weighting_scheme calc
_refine_ls_wR_factor_gt 0.1366
_refine_ls_wR_factor_ref 0.1451
_reflns_Friedel_coverage 0.000
_reflns_number_gt 4535
_reflns_number_total 5877
_reflns_threshold_expression 'I > 2\s(I)'
_cod_data_source_file c6dt01496h2.cif
_cod_data_source_block compound1
_cod_depositor_comments 'Adding full bibliography for 7039656--7039659.cif.'
_cod_database_code 7039656
_shelxl_version_number 2014/6
_shelx_space_group_comment
;
The symmetry employed for this shelxl refinement is uniquely defined
by the following loop, which should always be used as a source of
symmetry information in preference to the above space-group names.
They are only intended as comments.
;
_olex2_refinement_description
;
1. Fixed Uiso
 At 1.2 times of:
  All C(H) groups, All C(H,H) groups, All N(H) groups
2.a Secondary CH2 refined with riding coordinates:
 C6D(H6DA,H6DB), C1(H1A,H1B), C2(H2A,H2B), C9(H9A,H9B)
2.b Aromatic/amide H refined with riding coordinates:
 C2H(H2H), N4L(H4L), C7D(H7D), N2D(H2D), N4(H4), C5Q(H5Q), C3(H3), C5(H5),
 C6(H6), C7(H7), C11(H11), C13(H13), C14(H14), C15(H15), C16(H16), C17(H17),
 C18(H18), C20(H20), C21(H21), C23(H23), C25(H25), C3K(H3K), C4L(H4LA)
;
_olex2_submission_special_instructions 'No special instructions were received'

loop_
_space_group_symop_operation_xyz
'x, y, z'
'-x+1/2, y+1/2, -z+1/2'
'-x, -y, -z'
'x-1/2, -y-1/2, z-1/2'

loop_
_atom_site_label
_atom_site_type_symbol
_atom_site_fract_x
_atom_site_fract_y
_atom_site_fract_z
_atom_site_U_iso_or_equiv
_atom_site_adp_type
_atom_site_occupancy
_atom_site_site_symmetry_order
_atom_site_calc_flag
_atom_site_refinement_flags_posn
Cu1 Cu 0.41803(4) 0.99111(4) 0.14159(4) 0.0492(2) Uani 1 1 d .
Cu2 Cu 0.08391(4) 0.96671(4) -0.13937(3) 0.0473(2) Uani 1 1 d .
C2H C 0.0738(7) 0.8251(6) -0.3907(5) 0.128(3) Uani 1 1 d .
H2H H 0.0745 0.8010 -0.4389 0.154 Uiso 1 1 calc R
Cl2 Cl 0.99106(11) 0.26901(9) 0.87767(10) 0.0736(5) Uani 1 1 d .
Cl3 Cl 0.78815(11) 0.33433(11) 0.18671(11) 0.0824(5) Uani 1 1 d .
N5O N 0.3571(2) 1.0684(2) 0.1923(2) 0.0437(10) Uani 1 1 d .
N4L N 0.3136(2) 1.1276(2) 0.1481(2) 0.0511(11) Uani 1 1 d .
H4L H 0.2910 1.1614 0.1712 0.061 Uiso 1 1 calc R
O17U O 0.3399(2) 1.0875(2) 0.0344(2) 0.0614(10) Uani 1 1 d .
O15U O 0.1505(2) 1.0748(2) -0.0559(2) 0.0542(9) Uani 1 1 d .
N1D N 0.0355(3) 0.9123(2) -0.0673(2) 0.0437(10) Uani 1 1 d .
C7D C -0.1899(3) 1.0686(3) -0.1907(4) 0.0611(15) Uani 1 1 d .
H7D H -0.2433 1.0863 -0.1983 0.073 Uiso 1 1 calc R
O9U O 0.1825(2) 0.89778(19) -0.0717(2) 0.0513(9) Uani 1 1 d .
O8 O 0.3288(2) 0.9143(2) 0.0938(2) 0.0506(9) Uani 1 1 d .
N3H N 0.1409(3) 1.0292(3) -0.2039(3) 0.0530(11) Uani 1 1 d .
N2D N 0.1785(3) 1.0966(3) -0.1729(3) 0.0606(12) Uani 1 1 d .
H2D H 0.1993 1.1262 -0.2018 0.073 Uiso 1 1 calc R
O11 O 0.8332(5) 0.3820(5) 0.2431(6) 0.215(5) Uani 1 1 d .
O12 O 0.8333(3) 0.2831(3) 0.1561(3) 0.1174(19) Uani 1 1 d .
O13 O 0.7365(6) 0.2999(5) 0.2220(6) 0.222(5) Uani 1 1 d .
C9M C 0.3060(3) 1.1334(3) 0.0676(3) 0.0496(13) Uani 1 1 d .
C8G C 0.1822(3) 1.1156(3) -0.0954(3) 0.0495(13) Uani 1 1 d .
N3 N -0.0316(3) 1.0163(2) -0.1690(3) 0.0486(11) Uani 1 1 d .
N4 N 0.0844(3) 0.8574(2) -0.0190(2) 0.0503(11) Uani 1 1 d .
H4 H 0.0671 0.8276 0.0123 0.060 Uiso 1 1 calc R
C6D C 0.2172(3) 0.7954(3) 0.0278(3) 0.0511(13) Uani 1 1 d .
H6DA H 0.1926 0.7449 0.0138 0.061 Uiso 1 1 calc R
H6DB H 0.2205 0.8054 0.0842 0.061 Uiso 1 1 calc R
N6 N 0.4295(3) 0.8620(2) 0.0448(2) 0.0463(10) Uani 1 1 d .
N7 N 0.4713(2) 0.9260(2) 0.0828(2) 0.0422(10) Uani 1 1 d .
N8 N 0.5264(3) 1.0489(3) 0.1613(3) 0.0532(11) Uani 1 1 d .
C5Q C 0.6540(3) 1.0445(3) 0.1290(3) 0.0559(14) Uani 1 1 d .
H5Q H 0.6874 1.0210 0.1017 0.067 Uiso 1 1 calc R
N10 N 0.0702(3) 0.8958(3) -0.2496(3) 0.0551(11) Uani 1 1 d .
N11 N 0.4439(3) 0.9517(3) 0.2736(3) 0.0540(11) Uani 1 1 d .
O10U O 1.0493(5) 0.3248(4) 0.8929(4) 0.154(3) Uani 1 1 d .
O12U O 1.0119(4) 0.2014(4) 0.9183(4) 0.163(3) Uani 1 1 d .
O8U O 0.9606(7) 0.2593(4) 0.7968(4) 0.234(5) Uani 1 1 d .
C1 C 0.2520(3) 1.1977(3) 0.0251(3) 0.0596(15) Uani 1 1 d .
H1A H 0.2809 1.2462 0.0406 0.071 Uiso 1 1 calc R
H1B H 0.2027 1.1991 0.0426 0.071 Uiso 1 1 calc R
C2 C 0.2272(4) 1.1894(3) -0.0673(3) 0.0590(15) Uani 1 1 d .
H2A H 0.1922 1.2323 -0.0922 0.071 Uiso 1 1 calc R
H2B H 0.2763 1.1911 -0.0851 0.071 Uiso 1 1 calc R
C3 C -0.0373(3) 0.9283(3) -0.0666(3) 0.0456(13) Uani 1 1 d .
H3 H -0.0625 0.9038 -0.0323 0.055 Uiso 1 1 calc R
C4 C -0.0777(3) 0.9879(3) -0.1237(3) 0.0443(12) Uani 1 1 d .
C5 C -0.0636(4) 1.0692(3) -0.2241(3) 0.0614(15) Uani 1 1 d .
H5 H -0.0318 1.0888 -0.2551 0.074 Uiso 1 1 calc R
C6 C -0.1433(4) 1.0969(3) -0.2376(4) 0.0666(16) Uani 1 1 d .
H6 H -0.1648 1.1338 -0.2775 0.080 Uiso 1 1 calc R
C7 C -0.1564(3) 1.0142(3) -0.1328(3) 0.0536(14) Uani 1 1 d .
H7 H -0.1865 0.9951 -0.0999 0.064 Uiso 1 1 calc R
C8 C 0.1617(3) 0.8540(3) -0.0245(3) 0.0445(12) Uani 1 1 d .
C9 C 0.3033(3) 0.7938(3) 0.0204(3) 0.0530(14) Uani 1 1 d .
H9A H 0.3309 0.7479 0.0474 0.064 Uiso 1 1 calc R
H9B H 0.2997 0.7897 -0.0368 0.064 Uiso 1 1 calc R
C10 C 0.3558(3) 0.8627(3) 0.0556(3) 0.0440(12) Uani 1 1 d .
C11 C 0.5425(3) 0.9443(3) 0.0799(3) 0.0469(13) Uani 1 1 d .
H11 H 0.5708 0.9151 0.0515 0.056 Uiso 1 1 calc R
C12 C 0.5772(3) 1.0143(3) 0.1242(3) 0.0463(13) Uani 1 1 d .
C13 C 0.5530(4) 1.1112(4) 0.2047(4) 0.080(2) Uani 1 1 d .
H13 H 0.5186 1.1349 0.2306 0.096 Uiso 1 1 calc R
C14 C 0.6294(4) 1.1431(4) 0.2134(4) 0.085(2) Uani 1 1 d .
H14 H 0.6464 1.1868 0.2452 0.102 Uiso 1 1 calc R
C15 C 0.6798(4) 1.1092(4) 0.1742(4) 0.0688(17) Uani 1 1 d .
H15 H 0.7313 1.1302 0.1786 0.083 Uiso 1 1 calc R
C16 C 0.0361(4) 0.8277(4) -0.2706(4) 0.0731(17) Uani 1 1 d .
H16 H 0.0107 0.8034 -0.2362 0.088 Uiso 1 1 calc R
C17 C 0.0367(5) 0.7910(5) -0.3418(6) 0.108(3) Uani 1 1 d .
H17 H 0.0116 0.7432 -0.3552 0.129 Uiso 1 1 calc R
C18 C 0.1111(5) 0.8962(5) -0.3705(4) 0.112(3) Uani 1 1 d .
H18 H 0.1383 0.9200 -0.4037 0.134 Uiso 1 1 calc R
C19 C 0.1068(4) 0.9303(4) -0.2999(3) 0.0712(17) Uani 1 1 d .
C20 C 0.1447(4) 1.0041(4) -0.2719(4) 0.0729(18) Uani 1 1 d .
H20 H 0.1711 1.0322 -0.3029 0.087 Uiso 1 1 calc R
C21 C 0.3594(3) 1.0612(3) 0.2668(3) 0.0532(14) Uani 1 1 d .
H21 H 0.3324 1.0962 0.2909 0.064 Uiso 1 1 calc R
C22 C 0.4051(3) 0.9972(3) 0.3132(3) 0.0564(14) Uani 1 1 d .
C23 C 0.4871(4) 0.8919(4) 0.3125(4) 0.0728(17) Uani 1 1 d .
H23 H 0.5152 0.8610 0.2855 0.087 Uiso 1 1 calc R
C25 C 0.4062(5) 0.9825(4) 0.3917(4) 0.087(2) Uani 1 1 d .
H25 H 0.3780 1.0143 0.4179 0.105 Uiso 1 1 calc R
Cl1 Cl 0.16678(10) 0.21679(11) 0.23563(11) 0.0836(5) Uani 1 1 d .
O20U O 0.2392(4) 0.2437(3) 0.2218(4) 0.141(2) Uani 1 1 d .
O18U O 0.1392(3) 0.2676(3) 0.2845(3) 0.1092(18) Uani 1 1 d .
O14U O 0.1050(4) 0.2047(4) 0.1619(3) 0.134(2) Uani 1 1 d .
O16U O 0.1855(5) 0.1440(4) 0.2736(6) 0.189(3) Uani 1 1 d .
O22J O 0.7393(8) 0.3760(7) 0.1244(5) 0.288(7) Uani 1 1 d .
O23L O 0.9281(5) 0.2959(5) 0.9100(5) 0.196(4) Uani 1 1 d .
C3K C 0.4911(5) 0.8744(4) 0.3913(5) 0.097(2) Uani 1 1 d .
H3K H 0.5215 0.8322 0.4174 0.117 Uiso 1 1 calc R
C4L C 0.4496(6) 0.9201(5) 0.4310(4) 0.111(3) Uani 1 1 d .
H4LA H 0.4510 0.9088 0.4843 0.133 Uiso 1 1 calc R
O24 O 0.6416(10) 0.4682(13) 0.9341(8) 0.425(11) Uani 1 1 d .

loop_
_atom_site_aniso_label
_atom_site_aniso_U_11
_atom_site_aniso_U_22
_atom_site_aniso_U_33
_atom_site_aniso_U_23
_atom_site_aniso_U_13
_atom_site_aniso_U_12
Cu1 0.0441(4) 0.0542(4) 0.0540(4) -0.0135(3) 0.0216(3) -0.0027(3)
Cu2 0.0451(4) 0.0502(4) 0.0484(4) 0.0054(3) 0.0169(3) -0.0006(3)
C2H 0.189(10) 0.109(7) 0.084(6) -0.051(5) 0.034(6) -0.022(7)
Cl2 0.0958(13) 0.0633(11) 0.0650(10) 0.0100(8) 0.0289(9) -0.0119(9)
Cl3 0.0804(12) 0.0806(12) 0.0940(12) -0.0302(10) 0.0378(10) -0.0020(10)
N5O 0.039(2) 0.045(3) 0.048(3) -0.008(2) 0.0138(19) 0.000(2)
N4L 0.053(3) 0.052(3) 0.052(3) -0.005(2) 0.020(2) 0.011(2)
O17U 0.065(3) 0.067(3) 0.057(2) -0.0042(19) 0.0241(19) 0.013(2)
O15U 0.060(2) 0.051(2) 0.056(2) 0.0079(18) 0.0245(19) -0.0036(18)
N1D 0.044(3) 0.043(3) 0.044(2) -0.001(2) 0.013(2) -0.009(2)
C7D 0.042(3) 0.068(4) 0.070(4) -0.016(3) 0.011(3) 0.002(3)
O9U 0.052(2) 0.049(2) 0.057(2) 0.0084(18) 0.0218(18) -0.0027(17)
O8 0.045(2) 0.050(2) 0.061(2) -0.0097(18) 0.0215(17) -0.0001(17)
N3H 0.059(3) 0.054(3) 0.046(3) 0.001(2) 0.016(2) -0.012(2)
N2D 0.076(3) 0.056(3) 0.057(3) 0.002(2) 0.030(2) -0.021(3)
O11 0.172(7) 0.221(8) 0.264(9) -0.185(8) 0.083(7) -0.075(6)
O12 0.107(4) 0.135(5) 0.113(4) -0.056(4) 0.037(3) 0.029(3)
O13 0.282(10) 0.152(7) 0.342(12) -0.097(7) 0.259(10) -0.093(7)
C9M 0.047(3) 0.051(3) 0.052(3) -0.002(3) 0.016(3) -0.004(3)
C8G 0.050(3) 0.047(3) 0.048(3) 0.007(3) 0.010(3) 0.004(3)
N3 0.048(3) 0.046(3) 0.052(3) 0.000(2) 0.017(2) -0.001(2)
N4 0.055(3) 0.047(3) 0.051(2) 0.010(2) 0.020(2) -0.005(2)
C6D 0.059(3) 0.036(3) 0.053(3) 0.007(2) 0.010(3) -0.005(3)
N6 0.050(3) 0.039(3) 0.050(2) -0.004(2) 0.015(2) 0.004(2)
N7 0.040(3) 0.046(3) 0.042(2) 0.004(2) 0.0153(19) 0.011(2)
N8 0.047(3) 0.063(3) 0.055(3) -0.012(2) 0.022(2) -0.006(2)
C5Q 0.044(3) 0.065(4) 0.063(3) 0.009(3) 0.022(3) 0.001(3)
N10 0.052(3) 0.054(3) 0.058(3) -0.002(2) 0.013(2) -0.004(2)
N11 0.050(3) 0.054(3) 0.055(3) -0.002(2) 0.012(2) 0.001(2)
O10U 0.208(7) 0.145(5) 0.123(5) -0.018(4) 0.072(5) -0.095(5)
O12U 0.199(7) 0.126(5) 0.183(6) 0.104(5) 0.088(5) 0.050(5)
O8U 0.473(15) 0.153(6) 0.094(5) -0.021(4) 0.110(7) -0.162(8)
C1 0.068(4) 0.047(3) 0.064(4) -0.001(3) 0.021(3) 0.000(3)
C2 0.067(4) 0.048(3) 0.059(3) 0.007(3) 0.015(3) -0.006(3)
C3 0.045(3) 0.051(3) 0.045(3) -0.006(2) 0.019(2) -0.013(3)
C4 0.041(3) 0.047(3) 0.046(3) -0.008(2) 0.015(2) -0.008(2)
C5 0.060(4) 0.060(4) 0.068(4) 0.009(3) 0.024(3) 0.003(3)
C6 0.059(4) 0.060(4) 0.072(4) 0.007(3) 0.007(3) 0.011(3)
C7 0.042(3) 0.064(4) 0.056(3) -0.006(3) 0.017(3) -0.004(3)
C8 0.047(3) 0.040(3) 0.046(3) -0.006(2) 0.014(3) -0.004(2)
C9 0.048(3) 0.047(3) 0.060(3) -0.006(3) 0.012(3) 0.003(3)
C10 0.049(3) 0.036(3) 0.045(3) 0.004(2) 0.011(2) 0.005(2)
C11 0.046(3) 0.053(3) 0.046(3) 0.001(2) 0.021(2) 0.012(3)
C12 0.044(3) 0.055(3) 0.041(3) 0.010(2) 0.014(2) 0.007(3)
C13 0.068(4) 0.092(5) 0.097(5) -0.045(4) 0.047(4) -0.028(4)
C14 0.073(5) 0.096(5) 0.094(5) -0.040(4) 0.038(4) -0.024(4)
C15 0.050(4) 0.084(5) 0.073(4) -0.002(4) 0.021(3) -0.018(3)
C16 0.061(4) 0.064(4) 0.089(5) -0.011(4) 0.015(3) -0.011(3)
C17 0.116(7) 0.079(6) 0.112(7) -0.033(5) 0.011(5) -0.027(5)
C18 0.146(7) 0.135(8) 0.064(5) -0.028(5) 0.046(5) -0.039(6)
C19 0.079(4) 0.088(5) 0.049(3) -0.013(3) 0.023(3) -0.015(4)
C20 0.087(5) 0.083(5) 0.059(4) 0.000(3) 0.036(3) -0.023(4)
C21 0.055(3) 0.059(4) 0.052(3) -0.014(3) 0.025(3) 0.003(3)
C22 0.059(4) 0.064(4) 0.047(3) -0.005(3) 0.017(3) 0.000(3)
C23 0.079(4) 0.062(4) 0.070(4) 0.004(3) 0.011(3) 0.012(3)
C25 0.113(6) 0.099(6) 0.054(4) 0.008(4) 0.030(4) 0.023(5)
Cl1 0.0667(11) 0.0854(13) 0.1033(13) -0.0394(11) 0.0323(10) -0.0037(9)
O20U 0.112(4) 0.122(5) 0.222(7) -0.091(5) 0.101(5) -0.047(4)
O18U 0.091(3) 0.132(4) 0.104(4) -0.056(3) 0.029(3) 0.025(3)
O14U 0.137(5) 0.143(5) 0.112(4) -0.063(4) 0.022(4) -0.038(4)
O16U 0.194(7) 0.112(5) 0.286(10) 0.043(6) 0.107(7) 0.057(5)
O22J 0.392(15) 0.296(12) 0.157(7) 0.024(8) 0.053(9) 0.245(12)
O23L 0.144(6) 0.244(10) 0.222(8) 0.041(7) 0.091(6) 0.039(6)
C3K 0.116(6) 0.080(5) 0.078(5) 0.016(4) 0.002(4) 0.014(5)
C4L 0.160(8) 0.111(7) 0.056(4) 0.024(5) 0.023(5) 0.011(6)
O24 0.40(2) 0.69(3) 0.178(10) 0.056(16) 0.074(12) -0.03(2)

loop_
_atom_type_symbol
_atom_type_description
_atom_type_scat_dispersion_real
_atom_type_scat_dispersion_imag
_atom_type_scat_source
C C 0.0033 0.0016 'International Tables Vol C Tables 4.2.6.8 and 6.1.1.4'
H H 0.0000 0.0000 'International Tables Vol C Tables 4.2.6.8 and 6.1.1.4'
N N 0.0061 0.0033 'International Tables Vol C Tables 4.2.6.8 and 6.1.1.4'
O O 0.0106 0.0060 'International Tables Vol C Tables 4.2.6.8 and 6.1.1.4'
Cl Cl 0.1484 0.1585 'International Tables Vol C Tables 4.2.6.8 and 6.1.1.4'
Cu Cu 0.3201 1.2651 'International Tables Vol C Tables 4.2.6.8 and 6.1.1.4'

loop_
_geom_angle_atom_site_label_1
_geom_angle_atom_site_label_2
_geom_angle_atom_site_label_3
_geom_angle
N5O Cu1 N11 75.19(16)
O8 Cu1 N5O 101.23(14)
O8 Cu1 N8 158.97(15)
O8 Cu1 N11 96.10(15)
N7 Cu1 N5O 173.27(16)
N7 Cu1 O8 78.98(16)
N7 Cu1 N8 80.32(18)
N7 Cu1 N11 111.52(16)
N8 Cu1 N5O 98.88(16)
N8 Cu1 N11 94.91(16)
N1D Cu2 O15U 102.25(14)
N1D Cu2 O9U 77.72(16)
N1D Cu2 N3H 174.05(17)
N1D Cu2 N3 78.84(17)
N1D Cu2 N10 108.74(16)
O9U Cu2 O15U 87.65(12)
O9U Cu2 N10 91.17(14)
N3H Cu2 O15U 71.98(15)
N3H Cu2 O9U 100.26(16)
N3H Cu2 N3 102.69(17)
N3H Cu2 N10 76.79(17)
N3 Cu2 O15U 93.70(14)
N3 Cu2 O9U 156.26(15)
N3 Cu2 N10 99.86(16)
N10 Cu2 O15U 147.99(14)
C17 C2H H2H 119.8
C17 C2H C18 120.4(8)
C18 C2H H2H 119.8
O10U Cl2 O12U 117.1(5)
O10U Cl2 O23L 106.3(5)
O12U Cl2 O23L 101.2(5)
O8U Cl2 O10U 108.9(4)
O8U Cl2 O12U 112.7(5)
O8U Cl2 O23L 110.1(6)
O11 Cl3 O12 114.5(4)
O11 Cl3 O13 105.0(6)
O11 Cl3 O22J 109.2(7)
O13 Cl3 O12 113.4(4)
O13 Cl3 O22J 105.4(7)
O22J Cl3 O12 108.8(4)
N4L N5O Cu1 121.2(3)
C21 N5O Cu1 119.8(4)
C21 N5O N4L 119.0(4)
N5O N4L H4L 120.1
C9M N4L N5O 119.8(4)
C9M N4L H4L 120.1
C8G O15U Cu2 109.1(3)
N4 N1D Cu2 115.7(3)
C3 N1D Cu2 120.1(3)
C3 N1D N4 124.2(4)
C6 C7D H7D 120.5
C7 C7D H7D 120.5
C7 C7D C6 119.1(5)
C8 O9U Cu2 112.1(3)
C10 O8 Cu1 109.6(3)
N2D N3H Cu2 119.9(3)
C20 N3H Cu2 119.5(4)
C20 N3H N2D 120.5(5)
N3H N2D H2D 120.9
C8G N2D N3H 118.2(4)
C8G N2D H2D 120.9
N4L C9M C1 114.4(5)
O17U C9M N4L 121.1(5)
O17U C9M C1 124.5(5)
O15U C8G N2D 120.6(5)
O15U C8G C2 126.1(5)
N2D C8G C2 113.3(5)
C4 N3 Cu2 112.2(3)
C5 N3 Cu2 128.9(4)
C5 N3 C4 118.9(5)
N1D N4 H4 122.7
C8 N4 N1D 114.6(4)
C8 N4 H4 122.7
H6DA C6D H6DB 107.6
C8 C6D H6DA 108.6
C8 C6D H6DB 108.6
C8 C6D C9 114.6(4)
C9 C6D H6DA 108.6
C9 C6D H6DB 108.6
C10 N6 N7 107.6(4)
N6 N7 Cu1 118.0(3)
C11 N7 Cu1 118.7(4)
C11 N7 N6 123.2(4)
C12 N8 Cu1 112.0(3)
C13 N8 Cu1 129.8(4)
C13 N8 C12 118.2(5)
C12 C5Q H5Q 120.6
C15 C5Q H5Q 120.6
C15 C5Q C12 118.9(5)
C16 N10 Cu2 131.2(4)
C16 N10 C19 118.2(5)
C19 N10 Cu2 110.5(4)
C22 N11 Cu1 110.6(3)
C23 N11 Cu1 130.4(4)
C23 N11 C22 119.0(5)
C9M C1 H1A 109.2
C9M C1 H1B 109.2
C9M C1 C2 112.2(5)
H1A C1 H1B 107.9
C2 C1 H1A 109.2
C2 C1 H1B 109.2
C8G C2 C1 112.0(4)
C8G C2 H2A 109.2
C8G C2 H2B 109.2
C1 C2 H2A 109.2
C1 C2 H2B 109.2
H2A C2 H2B 107.9
N1D C3 H3 122.7
N1D C3 C4 114.6(4)
C4 C3 H3 122.7
N3 C4 C3 114.2(4)
N3 C4 C7 121.6(5)
C7 C4 C3 124.2(5)
N3 C5 H5 118.8
N3 C5 C6 122.4(5)
C6 C5 H5 118.8
C7D C6 C5 118.7(6)
C7D C6 H6 120.7
C5 C6 H6 120.7
C7D C7 C4 119.4(5)
C7D C7 H7 120.3
C4 C7 H7 120.3
O9U C8 N4 119.6(5)
O9U C8 C6D 124.2(5)
N4 C8 C6D 116.3(4)
C6D C9 H9A 108.5
C6D C9 H9B 108.5
H9A C9 H9B 107.5
C10 C9 C6D 115.1(4)
C10 C9 H9A 108.5
C10 C9 H9B 108.5
O8 C10 N6 125.5(5)
O8 C10 C9 120.3(5)
N6 C10 C9 114.1(4)
N7 C11 H11 122.3
N7 C11 C12 115.4(4)
C12 C11 H11 122.3
N8 C12 C5Q 121.6(5)
N8 C12 C11 113.5(4)
C5Q C12 C11 124.9(5)
N8 C13 H13 118.5
N8 C13 C14 123.0(6)
C14 C13 H13 118.5
C13 C14 H14 120.6
C15 C14 C13 118.7(6)
C15 C14 H14 120.6
C5Q C15 C14 119.6(5)
C5Q C15 H15 120.2
C14 C15 H15 120.2
N10 C16 H16 118.7
N10 C16 C17 122.5(7)
C17 C16 H16 118.7
C2H C17 C16 118.9(7)
C2H C17 H17 120.5
C16 C17 H17 120.5
C2H C18 H18 121.1
C19 C18 C2H 117.8(7)
C19 C18 H18 121.1
N10 C19 C18 122.2(6)
N10 C19 C20 115.2(5)
C18 C19 C20 122.6(6)
N3H C20 C19 118.0(5)
N3H C20 H20 121.0
C19 C20 H20 121.0
N5O C21 H21 120.7
N5O C21 C22 118.6(5)
C22 C21 H21 120.7
N11 C22 C21 115.9(5)
N11 C22 C25 121.9(6)
C25 C22 C21 122.1(6)
N11 C23 H23 119.1
N11 C23 C3K 121.9(6)
C3K C23 H23 119.1
C22 C25 H25 120.7
C22 C25 C4L 118.7(7)
C4L C25 H25 120.7
O20U Cl1 O16U 106.8(5)
O18U Cl1 O20U 111.2(3)
O18U Cl1 O14U 110.2(3)
O18U Cl1 O16U 110.9(5)
O14U Cl1 O20U 110.8(4)
O14U Cl1 O16U 106.8(5)
C23 C3K H3K 120.6
C4L C3K C23 118.8(7)
C4L C3K H3K 120.6
C25 C4L H4LA 120.2
C3K C4L C25 119.7(7)
C3K C4L H4LA 120.2

loop_
_geom_bond_atom_site_label_1
_geom_bond_atom_site_label_2
_geom_bond_distance
Cu1 N5O 2.042(4)
Cu1 O8 2.002(3)
Cu1 N7 1.913(4)
Cu1 N8 2.035(4)
Cu1 N11 2.283(4)
Cu2 O15U 2.426(4)
Cu2 N1D 1.926(4)
Cu2 O9U 2.104(3)
Cu2 N3H 1.995(4)
Cu2 N3 2.062(4)
Cu2 N10 2.212(4)
C2H H2H 0.9300
C2H C17 1.331(11)
C2H C18 1.384(11)
Cl2 O10U 1.353(6)
Cl2 O12U 1.358(5)
Cl2 O8U 1.342(6)
Cl2 O23L 1.423(8)
Cl3 O11 1.329(6)
Cl3 O12 1.378(5)
Cl3 O13 1.347(7)
Cl3 O22J 1.353(8)
N5O N4L 1.359(5)
N5O C21 1.275(6)
N4L H4L 0.8600
N4L C9M 1.354(6)
O17U C9M 1.219(6)
O15U C8G 1.214(6)
N1D N4 1.369(5)
N1D C3 1.270(6)
C7D H7D 0.9300
C7D C6 1.377(8)
C7D C7 1.366(8)
O9U C8 1.237(6)
O8 C10 1.274(6)
N3H N2D 1.363(6)
N3H C20 1.267(7)
N2D H2D 0.8600
N2D C8G 1.355(6)
C9M C1 1.492(7)
C8G C2 1.495(7)
N3 C4 1.351(6)
N3 C5 1.315(7)
N4 H4 0.8600
N4 C8 1.346(6)
C6D H6DA 0.9700
C6D H6DB 0.9700
C6D C8 1.491(7)
C6D C9 1.506(7)
N6 N7 1.375(5)
N6 C10 1.319(6)
N7 C11 1.265(6)
N8 C12 1.355(6)
N8 C13 1.316(7)
C5Q H5Q 0.9300
C5Q C12 1.386(7)
C5Q C15 1.362(8)
N10 C16 1.318(7)
N10 C19 1.347(7)
N11 C22 1.338(7)
N11 C23 1.331(7)
C1 H1A 0.9700
C1 H1B 0.9700
C1 C2 1.524(7)
C2 H2A 0.9700
C2 H2B 0.9700
C3 H3 0.9300
C3 C4 1.450(7)
C4 C7 1.376(7)
C5 H5 0.9300
C5 C6 1.390(8)
C6 H6 0.9300
C7 H7 0.9300
C9 H9A 0.9700
C9 H9B 0.9700
C9 C10 1.506(7)
C11 H11 0.9300
C11 C12 1.461(7)
C13 H13 0.9300
C13 C14 1.377(8)
C14 H14 0.9300
C14 C15 1.369(8)
C15 H15 0.9300
C16 H16 0.9300
C16 C17 1.382(10)
C17 H17 0.9300
C18 H18 0.9300
C18 C19 1.373(9)
C19 C20 1.450(8)
C20 H20 0.9300
C21 H21 0.9300
C21 C22 1.451(8)
C22 C25 1.368(8)
C23 H23 0.9300
C23 C3K 1.369(9)
C25 H25 0.9300
C25 C4L 1.370(10)
Cl1 O20U 1.401(5)
Cl1 O18U 1.392(4)
Cl1 O14U 1.400(6)
Cl1 O16U 1.414(7)
C3K H3K 0.9300
C3K C4L 1.370(10)
C4L H4LA 0.9300

loop_
_geom_torsion_atom_site_label_1
_geom_torsion_atom_site_label_2
_geom_torsion_atom_site_label_3
_geom_torsion_atom_site_label_4
_geom_torsion
Cu1 N5O N4L C9M 4.1(6)
Cu1 N5O C21 C22 -0.6(7)
Cu1 O8 C10 N6 -3.7(6)
Cu1 O8 C10 C9 174.4(3)
Cu1 N7 C11 C12 0.9(6)
Cu1 N8 C12 C5Q 179.3(4)
Cu1 N8 C12 C11 -0.4(5)
Cu1 N8 C13 C14 178.8(5)
Cu1 N11 C22 C21 -2.3(6)
Cu1 N11 C22 C25 175.4(5)
Cu1 N11 C23 C3K -175.4(5)
Cu2 O15U C8G N2D -1.4(6)
Cu2 O15U C8G C2 178.0(4)
Cu2 N1D N4 C8 5.0(5)
Cu2 N1D C3 C4 0.8(6)
Cu2 O9U C8 N4 -3.0(5)
Cu2 O9U C8 C6D 176.5(4)
Cu2 N3H N2D C8G 5.9(6)
Cu2 N3H C20 C19 0.1(8)
Cu2 N3 C4 C3 -1.5(5)
Cu2 N3 C4 C7 178.9(4)
Cu2 N3 C5 C6 179.5(4)
Cu2 N10 C16 C17 -177.2(5)
Cu2 N10 C19 C18 176.3(6)
Cu2 N10 C19 C20 -0.7(7)
C2H C18 C19 N10 2.2(12)
C2H C18 C19 C20 179.0(8)
N5O N4L C9M O17U -2.4(7)
N5O N4L C9M C1 175.9(4)
N5O C21 C22 N11 2.1(8)
N5O C21 C22 C25 -175.6(6)
N4L N5O C21 C22 179.2(4)
N4L C9M C1 C2 -164.9(5)
O17U C9M C1 C2 13.4(8)
O15U C8G C2 C1 16.9(8)
N1D N4 C8 O9U -1.1(6)
N1D N4 C8 C6D 179.4(4)
N1D C3 C4 N3 0.6(6)
N1D C3 C4 C7 -179.9(5)
N3H N2D C8G O15U -2.4(7)
N3H N2D C8G C2 178.1(4)
N2D N3H C20 C19 177.2(5)
N2D C8G C2 C1 -163.6(5)
C9M C1 C2 C8G 58.9(6)
N3 C4 C7 C7D 2.0(8)
N3 C5 C6 C7D 1.0(9)
N4 N1D C3 C4 -179.4(4)
C6D C9 C10 O8 5.0(7)
C6D C9 C10 N6 -176.7(4)
N6 N7 C11 C12 -179.9(4)
N7 N6 C10 O8 0.7(6)
N7 N6 C10 C9 -177.5(4)
N7 C11 C12 N8 -0.3(6)
N7 C11 C12 C5Q 180.0(5)
N8 C13 C14 C15 1.0(11)
N10 C16 C17 C2H 0.7(13)
N10 C19 C20 N3H 0.5(9)
N11 C22 C25 C4L 1.2(11)
N11 C23 C3K C4L -0.1(11)
C3 N1D N4 C8 -174.8(4)
C3 C4 C7 C7D -177.5(5)
C4 N3 C5 C6 -0.2(8)
C5 N3 C4 C3 178.2(4)
C5 N3 C4 C7 -1.3(7)
C6 C7D C7 C4 -1.1(8)
C7 C7D C6 C5 -0.3(8)
C8 C6D C9 C10 69.8(6)
C9 C6D C8 O9U 1.0(7)
C9 C6D C8 N4 -179.5(4)
C10 N6 N7 Cu1 3.1(5)
C10 N6 N7 C11 -176.2(4)
C12 N8 C13 C14 0.6(10)
C12 C5Q C15 C14 -0.4(9)
C13 N8 C12 C5Q -2.1(8)
C13 N8 C12 C11 178.2(5)
C13 C14 C15 C5Q -1.0(10)
C15 C5Q C12 N8 2.1(8)
C15 C5Q C12 C11 -178.3(5)
C16 N10 C19 C18 -1.5(10)
C16 N10 C19 C20 -178.5(5)
C17 C2H C18 C19 -1.5(15)
C18 C2H C17 C16 0.1(15)
C18 C19 C20 N3H -176.5(7)
C19 N10 C16 C17 0.0(9)
C20 N3H N2D C8G -171.2(5)
C21 N5O N4L C9M -175.8(5)
C21 C22 C25 C4L 178.8(7)
C22 N11 C23 C3K 1.7(9)
C22 C25 C4L C3K 0.4(13)
C23 N11 C22 C21 -180.0(5)
C23 N11 C22 C25 -2.2(9)
C23 C3K C4L C25 -0.9(13)

loop_
_smtbx_masks_void_nr
_smtbx_masks_void_average_x
_smtbx_masks_void_average_y
_smtbx_masks_void_average_z
_smtbx_masks_void_volume
_smtbx_masks_void_count_electrons
1 0.000 0.000 0.500 387.0 5.8
2 0.500 0.500 1.000 387.0 5.8
